data_2101774
loop_
_publ_author_name
'Marsh, R. E.'

_publ_section_title
;
 The perils of <i>Cc</i> revisited
;
_journal_issue 2
_journal_name_full 'Acta Crystallographica Section B'
_journal_page_first 317
_journal_page_last 322
_journal_paper_doi 10.1107/S010876819601381X
_journal_volume 53
_journal_year 1997
_chemical_formula_moiety 'C18 H39 O2 P'
_chemical_formula_sum 'C18 H39 O2 P'
_space_group_IT_number 15
_symmetry_cell_setting monoclinic
_symmetry_space_group_name_Hall '-C 2yc'
_symmetry_space_group_name_H-M 'C 1 2/c 1'
_audit_creation_method CSD-QUEST3D-V5
_cell_angle_alpha 90
_cell_angle_beta 113.7(2)
_cell_angle_gamma 90
_cell_formula_units_Z 4
_cell_length_a 52.70(10)
_cell_length_b 4.810(10)
_cell_length_c 8.86(2)
_cell_volume 2056(8)
_cod_data_source_file an0533.cif
_cod_data_source_block CSD_CIF_MIF_NONPIN01
_cod_depositor_comments
;

  Added moiety chemical formula from Marsh (1997) paper. The summary
  chemical formula is calculated from moiety formula using 'AdHocParser'
  (svn://www.crystallography.net/cod-tools/trunk/Formulae/AdHocParser.yp,
  revision 1441.)

  Removing 10 atoms which were symmetric equivalents of the atoms from
  the asymmetric unit.

  Andrius Merkys
  2013-11-06
;
_cod_original_sg_symbol_H-M 'C 2/c'
_cod_database_code 2101774

loop_
_symmetry_equiv_pos_as_xyz
x,y,z
-x,y,1/2-z
1/2+x,1/2+y,z
1/2-x,1/2+y,1/2-z
-x,-y,-z
x,-y,-1/2+z
-1/2-x,-1/2-y,-z
-1/2+x,-1/2-y,-1/2+z

loop_
_atom_site_label
_atom_site_fract_x
_atom_site_fract_y
_atom_site_fract_z
_atom_site_type_symbol
P1 .0 .2769 .25 P
C1 -.0282 .0652 .2447 C
C2 -.0537 .2364 .2269 C
C3 -.0770 .0556 .2292 C
C4 -.1021 .2321 .2181 C
C5 -.1258 .0541 .2217 C
C6 -.1503 .2332 .2120 C
C7 -.1742 .0550 .2108 C
C8 -.1986 .2415 .2074 C
C9 -.2228 .0510 .2048 C
O1 .0113 .4531 .4080 O

loop_
_atom_type_symbol
C
O
P
